data_7043201
loop_
_publ_author_name
'maczka, miroslaw'
'Janczak, Jan'
'Trzebiatowska, Monika'
'Sieradzki, Adam'
'Pawlus, Sebastian'
'Pikul, Adam'

_publ_section_title
;
 Synthesis and temperature-dependent studies of perovskite-like manganese
 formate framework templated by protonated acetamidine
;
_journal_name_full 'Dalton Trans.'
_journal_paper_doi 10.1039/C7DT01251A
_journal_year 2017
_chemical_formula_moiety 'C3 H3 Mn O6, C2 H7 N2'
_chemical_formula_sum 'C5 H10 Mn N2 O6'
_chemical_formula_weight 249.09
_space_group_crystal_system orthorhombic
_space_group_IT_number 74
_space_group_name_Hall '-I 2b 2'
_space_group_name_H-M_alt 'I m m a'
_symmetry_space_group_name_Hall '-I 2b 2'
_symmetry_space_group_name_H-M 'I m m a'
_atom_sites_solution_hydrogens mixed
_atom_sites_solution_primary direct
_atom_sites_solution_secondary difmap
_audit_creation_method SHELXL-2014/7
_audit_update_record
;
2017-01-31 deposited with the CCDC.
2017-06-02 downloaded from the CCDC.
;
_cell_angle_alpha 90
_cell_angle_beta 90
_cell_angle_gamma 90
_cell_formula_units_Z 4
_cell_length_a 8.7482(17)
_cell_length_b 12.089(2)
_cell_length_c 9.0317(18)
_cell_measurement_reflns_used 468
_cell_measurement_temperature 320(2)
_cell_measurement_theta_max 28.0
_cell_measurement_theta_min 2.82
_cell_volume 955.2(3)
_computing_cell_refinement
;
CrysAlis Red 1.171.38.41 (Rigaku Oxford Diffraction, 2015)
;
_computing_data_collection
;
CrysAlis CCD 1.171.38.41 (Rigaku Oxford Diffraction, 2015)
;
_computing_data_reduction
;
CrysAlis Red 1.171.38.41 (Rigaku Oxford Diffraction, 2015)
;
_computing_molecular_graphics
;
Brandenburg & Putz (2006). Diamond 3.0. Crystal and Molecular
Structure Visualisation, University of Bonn, Germany
;
_computing_publication_material 'SHELXL-2014/7 (Sheldrick, 2014)'
_computing_structure_refinement 'SHELXL-2014/7 (Sheldrick, 2014)'
_computing_structure_solution 'SHELXT (Sheldrick, 2014)'
_diffrn_ambient_temperature 320(2)
_diffrn_detector_area_resol_mean 10.6249
_diffrn_measured_fraction_theta_full 1.000
_diffrn_measured_fraction_theta_max 0.973
_diffrn_measurement_device_type 'KUMA KM-4 with CCD detector'
_diffrn_measurement_method \w-scan
_diffrn_radiation_type MoK\a
_diffrn_radiation_wavelength 0.71073
_diffrn_reflns_av_R_equivalents 0.0419
_diffrn_reflns_av_unetI/netI 0.0130
_diffrn_reflns_Laue_measured_fraction_full 1.000
_diffrn_reflns_Laue_measured_fraction_max 0.973
_diffrn_reflns_limit_h_max 12
_diffrn_reflns_limit_h_min -12
_diffrn_reflns_limit_k_max 16
_diffrn_reflns_limit_k_min -16
_diffrn_reflns_limit_l_max 11
_diffrn_reflns_limit_l_min -11
_diffrn_reflns_number 20981
_diffrn_reflns_point_group_measured_fraction_full 1.000
_diffrn_reflns_point_group_measured_fraction_max 0.973
_diffrn_reflns_theta_full 28.000
_diffrn_reflns_theta_max 29.543
_diffrn_reflns_theta_min 2.815
_diffrn_source 'fine-focus sealed X-ray tube'
_exptl_absorpt_coefficient_mu 1.390
_exptl_absorpt_correction_T_max 1.00000
_exptl_absorpt_correction_T_min 0.89821
_exptl_absorpt_correction_type multi-scan
_exptl_absorpt_process_details
;
CrysAlisPro 1.171.38.41 (Rigaku Oxford Diffraction, 2015)
Empirical absorption correction using spherical harmonics,
 implemented in SCALE3 ABSPACK scaling algorithm.
;
_exptl_crystal_colour colourless
_exptl_crystal_density_diffrn 1.732
_exptl_crystal_density_meas 1.73
_exptl_crystal_density_method floatation
_exptl_crystal_description parallelepiped
_exptl_crystal_F_000 508
_exptl_crystal_size_max 0.210
_exptl_crystal_size_mid 0.200
_exptl_crystal_size_min 0.190
_refine_diff_density_max 0.478
_refine_diff_density_min -0.647
_refine_diff_density_rms 0.071
_refine_ls_extinction_method none
_refine_ls_goodness_of_fit_ref 1.004
_refine_ls_hydrogen_treatment mixed
_refine_ls_matrix_type full
_refine_ls_number_parameters 58
_refine_ls_number_reflns 721
_refine_ls_number_restraints 0
_refine_ls_restrained_S_all 1.004
_refine_ls_R_factor_all 0.0371
_refine_ls_R_factor_gt 0.0315
_refine_ls_shift/su_max 0.000
_refine_ls_shift/su_mean 0.000
_refine_ls_structure_factor_coef Fsqd
_refine_ls_weighting_details 'w=1/[\s^2^(Fo^2^)+(0.0608P)^2^+0.7230P] where P=(Fo^2^+2Fc^2^)/3'
_refine_ls_weighting_scheme calc
_refine_ls_wR_factor_gt 0.0855
_refine_ls_wR_factor_ref 0.0898
_reflns_Friedel_coverage 0.000
_reflns_number_gt 621
_reflns_number_total 721
_reflns_threshold_expression 'I > 2\s(I)'
_cod_data_source_file c7dt01251a2.cif
_cod_data_source_block mn330
_cod_original_cell_volume 955.1(3)
_cod_database_code 7043201
_shelx_shelxl_version_number 2014/7
_shelx_space_group_comment
;
The symmetry employed for this shelxl refinement is uniquely defined
by the following loop, which should always be used as a source of
symmetry information in preference to the above space-group names.
They are only intended as comments.
;
_shelx_estimated_absorpt_t_min 0.368
_shelx_estimated_absorpt_t_max 0.769
_exptl_absorpt_special_details
;
Empirical correction (ABSPACK) includes:
- Absorption correction using spherical harmonics
- Frame scaling
;

loop_
_space_group_symop_operation_xyz
'x, y, z'
'-x, -y+1/2, z'
'-x, y+1/2, -z'
'x, -y, -z'
'x+1/2, y+1/2, z+1/2'
'-x+1/2, -y+1, z+1/2'
'-x+1/2, y+1, -z+1/2'
'x+1/2, -y+1/2, -z+1/2'
'-x, -y, -z'
'x, y-1/2, -z'
'x, -y-1/2, z'
'-x, y, z'
'-x+1/2, -y+1/2, -z+1/2'
'x+1/2, y, -z+1/2'
'x+1/2, -y, z+1/2'
'-x+1/2, y+1/2, z+1/2'

loop_
_atom_site_label
_atom_site_type_symbol
_atom_site_fract_x
_atom_site_fract_y
_atom_site_fract_z
_atom_site_U_iso_or_equiv
_atom_site_adp_type
_atom_site_occupancy
_atom_site_site_symmetry_order
_atom_site_calc_flag
_atom_site_refinement_flags_posn
_atom_site_refinement_flags_adp
_atom_site_refinement_flags_occupancy
_atom_site_disorder_assembly
_atom_site_disorder_group
Mn Mn 0.0000 0.5000 0.5000 0.02407(19) Uani 1 4 d S T P . .
O1 O 0.0000 0.65833(14) 0.38771(19) 0.0501(5) Uani 1 2 d S T P . .
O2 O 0.17145(19) 0.43787(12) 0.34529(15) 0.0563(4) Uani 1 1 d . . . . .
C1 C 0.0000 0.7500 0.4448(4) 0.0454(9) Uani 1 4 d S T P . .
H1 H 0.0000 0.7500 0.5478 0.055 Uiso 1 4 calc R U P . .
C2 C 0.2500 0.4730(2) 0.2500 0.0570(8) Uani 1 2 d S T P . .
H2 H 0.2500 0.5500 0.2500 0.068 Uiso 1 2 calc R U P . .
N1 N 0.0000 0.2500 0.1594(4) 0.0574(10) Uani 1 4 d S T P A .
H1N H 0.0000 0.316(4) 0.190(4) 0.069 Uiso 1 2 d S U P . .
C3 C 0.0000 0.2500 0.0144(4) 0.0486(10) Uani 1 4 d S T P . .
C4 C -0.101(3) 0.312(3) -0.075(3) 0.069(8) Uani 0.25 1 d . . P A -1
H4A H -0.1724 0.2628 -0.1225 0.103 Uiso 0.25 1 calc R U P A -1
H4B H -0.0441 0.3512 -0.1492 0.103 Uiso 0.25 1 calc R U P A -1
H4C H -0.1561 0.3638 -0.0148 0.103 Uiso 0.25 1 calc R U P A -1
N2 N -0.082(2) 0.3325(19) -0.053(2) 0.050(4) Uani 0.25 1 d . . P A -2
H2A H -0.1291 0.3806 0.0002 0.060 Uiso 0.25 1 calc R U P A -2
H2B H -0.0852 0.3362 -0.1477 0.060 Uiso 0.25 1 calc R U P A -2

loop_
_atom_site_aniso_label
_atom_site_aniso_U_11
_atom_site_aniso_U_22
_atom_site_aniso_U_33
_atom_site_aniso_U_23
_atom_site_aniso_U_13
_atom_site_aniso_U_12
Mn 0.0251(3) 0.0220(3) 0.0250(3) 0.00008(14) 0.000 0.000
O1 0.0878(15) 0.0249(8) 0.0377(9) 0.0016(7) 0.000 0.000
O2 0.0627(9) 0.0518(8) 0.0543(8) 0.0042(7) 0.0286(7) 0.0116(7)
C1 0.079(3) 0.0299(16) 0.0272(16) 0.000 0.000 0.000
C2 0.0634(19) 0.0354(11) 0.072(2) 0.000 0.0349(17) 0.000
N1 0.090(3) 0.0459(19) 0.0365(17) 0.000 0.000 0.000
C3 0.040(2) 0.063(3) 0.042(2) 0.000 0.000 0.000
C4 0.069(9) 0.092(15) 0.046(9) -0.012(7) -0.019(6) 0.052(10)
N2 0.060(7) 0.063(6) 0.027(5) 0.001(6) 0.011(6) 0.021(5)

loop_
_atom_type_symbol
_atom_type_description
_atom_type_scat_dispersion_real
_atom_type_scat_dispersion_imag
_atom_type_scat_source
C C 0.0033 0.0016 'International Tables Vol C Tables 4.2.6.8 and 6.1.1.4'
H H 0.0000 0.0000 'International Tables Vol C Tables 4.2.6.8 and 6.1.1.4'
N N 0.0061 0.0033 'International Tables Vol C Tables 4.2.6.8 and 6.1.1.4'
O O 0.0106 0.0060 'International Tables Vol C Tables 4.2.6.8 and 6.1.1.4'
Mn Mn 0.3368 0.7283 'International Tables Vol C Tables 4.2.6.8 and 6.1.1.4'

loop_
_geom_angle_atom_site_label_1
_geom_angle_atom_site_label_2
_geom_angle_atom_site_label_3
_geom_angle
_geom_angle_site_symmetry_1
_geom_angle_site_symmetry_3
O1 Mn O1 180.00(4) . 9_566
O1 Mn O2 90.25(5) . 12
O1 Mn O2 89.75(5) 9_566 12
O1 Mn O2 90.25(5) . .
O1 Mn O2 89.75(5) 9_566 .
O2 Mn O2 86.79(9) 12 .
O1 Mn O2 89.75(5) . 4_566
O1 Mn O2 90.25(5) 9_566 4_566
O2 Mn O2 180.00(5) 12 4_566
O2 Mn O2 93.21(9) . 4_566
O1 Mn O2 89.75(5) . 9_566
O1 Mn O2 90.25(5) 9_566 9_566
O2 Mn O2 93.21(9) 12 9_566
O2 Mn O2 180.00(6) . 9_566
O2 Mn O2 86.79(9) 4_566 9_566
C1 O1 Mn 127.1(2) . .
C2 O2 Mn 137.95(16) . .
O1 C1 O1 130.1(4) 2_565 .
O1 C1 H1 115.0 2_565 .
O1 C1 H1 115.0 . .
O2 C2 O2 137.8(3) 7_545 .
O2 C2 H2 111.1 7_545 .
O2 C2 H2 111.1 . .
C3 N1 H1N 109(3) . .
N1 C3 N2 116.3(8) . .
N1 C3 C4 124.9(11) . .
C3 C4 H4A 109.5 . .
C3 C4 H4B 109.5 . .
H4A C4 H4B 109.5 . .
C3 C4 H4C 109.5 . .
H4A C4 H4C 109.5 . .
H4B C4 H4C 109.5 . .
C3 N2 H2A 120.0 . .
C3 N2 H2B 120.0 . .
H2A N2 H2B 120.0 . .

loop_
_geom_bond_atom_site_label_1
_geom_bond_atom_site_label_2
_geom_bond_distance
_geom_bond_site_symmetry_2
Mn O1 2.1661(17) .
Mn O1 2.1661(17) 9_566
Mn O2 2.1831(13) 12
Mn O2 2.1831(13) .
Mn O2 2.1831(13) 4_566
Mn O2 2.1831(13) 9_566
O1 C1 1.222(2) .
O2 C2 1.1806(17) .
C1 O1 1.222(2) 2_565
C1 H1 0.9300 .
C2 O2 1.1806(17) 7_545
C2 H2 0.9300 .
N1 C3 1.310(5) .
N1 H1N 0.85(4) .
C3 N2 1.37(2) .
C3 C4 1.41(2) .
C4 H4A 0.9600 .
C4 H4B 0.9600 .
C4 H4C 0.9600 .
N2 H2A 0.8600 .
N2 H2B 0.8600 .

loop_
_geom_hbond_atom_site_label_D
_geom_hbond_atom_site_label_H
_geom_hbond_atom_site_label_A
_geom_hbond_distance_DH
_geom_hbond_distance_HA
_geom_hbond_distance_DA
_geom_hbond_angle_DHA
_geom_hbond_site_symmetry_A
N1 H1N O2 0.85(4) 2.52(3) 3.198(2) 137.1(17) .
N1 H1N O2 0.85(4) 2.52(3) 3.198(2) 137.1(17) 12
N2 H2A O2 0.86 2.34 3.131(19) 153.1 14_455
N2 H2B O1 0.86 2.29 3.111(18) 158.8 9_565
